data_9013599
loop_
_publ_author_name
'Kyono, A.'

_publ_section_title
;Molecular conformation and anion configuration variations for As4S4 and
 As4Se4 in an anion-substituted solid solution Locality: synthetic Note:
 S1Se7-3
;
_journal_name_full 'American Mineralogist'
_journal_page_first 451
_journal_page_last 460
_journal_paper_doi 10.2138/am.2009.3075
_journal_volume 94
_journal_year 2009
_chemical_compound_source Synthetic
_chemical_formula_structural As4Se4
_chemical_formula_sum 'As S0.12 Se0.88'
_space_group_IT_number 14
_symmetry_space_group_name_Hall '-P 2yn'
_symmetry_space_group_name_H-M 'P 1 21/n 1'
_cell_angle_alpha 90
_cell_angle_beta 106.565
_cell_angle_gamma 90
_cell_formula_units_Z 16
_cell_length_a 9.5477
_cell_length_b 13.7625
_cell_length_c 6.7175
_cell_volume 846.047
_database_code_amcsd 0004889
_exptl_crystal_density_diffrn 4.656
_cod_original_formula_sum 'As (S.12 Se.88)'
_cod_database_code 9013599
_amcsd_formula_title As4Se4

loop_
_space_group_symop_operation_xyz
x,y,z
1/2+x,1/2-y,1/2+z
1/2-x,1/2+y,1/2-z
-x,-y,-z

loop_
_atom_site_aniso_label
_atom_site_aniso_U_11
_atom_site_aniso_U_22
_atom_site_aniso_U_33
_atom_site_aniso_U_12
_atom_site_aniso_U_13
_atom_site_aniso_U_23
As1 0.03270 0.01720 0.03270 -0.00230 0.00580 -0.00440
As2 0.02690 0.02190 0.03710 0.00030 0.00780 -0.00070
As3 0.02600 0.02550 0.02560 -0.00110 0.00290 -0.00410
As4 0.02670 0.02400 0.03800 0.00470 0.00640 0.00280
SX1 0.03780 0.02180 0.03270 0.00120 0.00670 -0.00020
SeX1 0.03780 0.02180 0.03270 0.00120 0.00670 -0.00020
SX2 0.02860 0.02420 0.02910 -0.00180 0.00760 0.00350
SeX2 0.02860 0.02420 0.02910 -0.00180 0.00760 0.00350
SX3 0.03000 0.02170 0.04360 0.00130 0.00950 0.00660
SeX3 0.03000 0.02170 0.04360 0.00130 0.00950 0.00660
SX4 0.04200 0.03050 0.03630 0.00310 0.01970 -0.00510
SeX4 0.04200 0.03050 0.03630 0.00310 0.01970 -0.00510

loop_
_atom_site_label
_atom_site_fract_x
_atom_site_fract_y
_atom_site_fract_z
_atom_site_occupancy
_atom_site_U_iso_or_equiv
_atom_site_type_symbol
_atom_site_attached_hydrogens
As1 0.11530 -0.01864 0.75690 1.00000 0.02820 As 0
As2 0.42630 0.14058 0.86320 1.00000 0.02890 As 0
As3 0.32500 0.13042 0.17540 1.00000 0.02660 As 0
As4 0.03830 0.16053 0.70470 1.00000 0.03010 As 0
SX1 0.34347 -0.00895 0.69728 0.07900 0.03140 S 0
SeX1 0.34347 -0.00895 0.69728 0.92100 0.03140 Se 0
SX2 0.21396 -0.02482 0.11856 0.07600 0.02750 S 0
SeX2 0.21396 -0.02482 0.11856 0.92400 0.02750 Se 0
SX3 0.24239 0.23032 0.64177 0.20400 0.03180 S 0
SeX3 0.24239 0.23032 0.64177 0.79600 0.03180 Se 0
SX4 0.10986 0.21539 0.05578 0.12100 0.03440 S 0
SeX4 0.10986 0.21539 0.05578 0.87900 0.03440 Se 0

loop_
_cod_changelog_entry_id
_cod_changelog_entry_author
_cod_changelog_entry_date
_cod_changelog_entry_text
1
;cod-tools version 3.8.0
Id: cif_guess_AMCSD_atom_types 9581 2023-05-17 12:35:41Z saulius
;
2023-05-23T09:24:46+03:00
;Derived atom types and hydrogen counts
from atom names that follow the AMCSD naming convention
(Wat == water, O-H == hydroxyl).
;

loop_
_cod_related_entry_id
_cod_related_entry_database
_cod_related_entry_code
1 AMCSD 0004889
